data_1536097
loop_
_publ_author_name
'Viklund, P.'
'Lidin, S.'

_publ_section_title
;
 Variations of the Fe Ga3 structure type in the systems Co In3-x Znx and
 Co Ga3-x Znx.
;
_journal_name_full 'Journal of Solid State Chemistry'
_journal_page_first 100
_journal_page_last 110
_journal_volume 165
_journal_year 2002
_chemical_formula_sum 'Co4 In10 Zn2.066'
_space_group_IT_number 84
_symmetry_space_group_name_Hall '-P 4c'
_symmetry_space_group_name_H-M 'P 42/m'
_cell_angle_alpha 90
_cell_angle_beta 90
_cell_angle_gamma 90
_cell_formula_units_Z 1
_cell_length_a 6.7255
_cell_length_b 6.7255
_cell_length_c 7.0087
_cell_volume 317.020
_citation_journal_id_ASTM JSSCBI
_cod_data_source_file Viklund_JSSCBI_2002_359.cif
_cod_data_source_block Co4In10Zn2.066
_cod_original_cell_volume 317.02
_cod_database_code 1536097

loop_
_symmetry_equiv_pos_as_xyz
x,y,z
-y,x,z+1/2
-x,-y,z
y,-x,z+1/2
-x,-y,-z
y,-x,-z-1/2
x,y,-z
-y,x,-z-1/2

loop_
_atom_site_label
_atom_site_type_symbol
_atom_site_fract_x
_atom_site_fract_y
_atom_site_fract_z
_atom_site_occupancy
_atom_site_U_iso_or_equiv
In1 In 0 0 0 0.851 0.0
Zn1 Zn 0 0 0 0.149 0.0
In2 In 0.5 0.5 0 0.116 0.0
In3 In 0.16986 0.64999 0.24123 1 0.0
Zn2 Zn 0.5 0.5 0 0.884 0.0
Co1 Co 0.14869 0.35113 0 1 0.0
